data_7055286
loop_
_publ_author_name
'Mason, Helen E.'
'Li, Wei'
'Carpenter, Michael A.'
'Hamilton, Michelle L.'
'Howard, Judith A. K.'
'Sparkes, Hazel A.'

_publ_section_title
;
 Structural and spectroscopic characterisation of the spin crossover in
 [Fe(abpt)2(NCS)2] polymorph A
;
_journal_issue 3
_journal_name_full 'New J. Chem.'
_journal_page_first 2466
_journal_paper_doi 10.1039/C5NJ02359A
_journal_volume 40
_journal_year 2016
_chemical_formula_moiety 'C26 H20 Fe N14 S2'
_chemical_formula_sum 'C26 H20 Fe N14 S2'
_chemical_formula_weight 648.53
_chemical_name_systematic
;
 ? 
;
_space_group_crystal_system monoclinic
_space_group_IT_number 14
_space_group_name_Hall '-P 2yn'
_space_group_name_H-M_alt 'P 1 21/n 1'
_symmetry_space_group_name_Hall '-P 2yn'
_symmetry_space_group_name_H-M 'P 1 21/n 1'
_atom_sites_solution_hydrogens geom
_atom_sites_solution_primary direct
_atom_sites_solution_secondary difmap
_audit_creation_date 2013-11-29
_audit_creation_method
;
  Olex2 1.2
  (compiled Apr 23 2013 17:59:47, GUI svn.r4466)
;
_audit_update_record
;
2015-09-03 deposited with the CCDC.
2016-01-08 downloaded from the CCDC.
;
_cell_angle_alpha 90.00
_cell_angle_beta 93.114(2)
_cell_angle_gamma 90.00
_cell_formula_units_Z 2
_cell_length_a 8.3636(8)
_cell_length_b 9.9597(10)
_cell_length_c 16.1984(16)
_cell_measurement_reflns_used 4658
_cell_measurement_temperature 120
_cell_measurement_theta_max 28.25
_cell_measurement_theta_min 2.40
_cell_volume 1347.3(2)
_computing_cell_refinement 'SMART (Bruker, 1998)'
_computing_data_collection 'SMART (Bruker, 1998)'
_computing_data_reduction 'SAINT (Bruker, 1998)'
_computing_molecular_graphics
;
O. V. Dolomanov, L. J. Bourhis, R. J. Gildea, J. A. K. Howard and H. Puschmann,
OLEX2: a complete structure solution, refinement and analysis program.
J. Appl. Cryst. (2009). 42, 339-341.
;
_computing_publication_material
;
O. V. Dolomanov, L. J. Bourhis, R. J. Gildea, J. A. K. Howard and H. Puschmann,
OLEX2: a complete structure solution, refinement and analysis program.
J. Appl. Cryst. (2009). 42, 339-341.
;
_computing_structure_refinement
;
XL, G.M. Sheldrick, Acta Cryst.
(2008). A64, 112-122
;
_computing_structure_solution
;
XS, G.M. Sheldrick, Acta Cryst.
(2008). A64, 112-122
;
_diffrn_ambient_temperature 120
_diffrn_detector 'CCD area detector'
_diffrn_detector_area_resol_mean 7.9
_diffrn_detector_type 'Bruker SMART CCD 1K area detector'
_diffrn_measured_fraction_theta_full 0.997
_diffrn_measured_fraction_theta_max 0.997
_diffrn_measurement_device 'three-circle diffractometer'
_diffrn_measurement_device_type 'Bruker SMART CCD 1K area detector'
_diffrn_measurement_method '\w scans'
_diffrn_radiation_monochromator graphite
_diffrn_radiation_probe x-ray
_diffrn_radiation_type MoK\a
_diffrn_radiation_wavelength 0.71073
_diffrn_radiation_xray_symbol K-L~3~
_diffrn_reflns_av_R_equivalents 0.0312
_diffrn_reflns_av_unetI/netI 0.0378
_diffrn_reflns_limit_h_max 11
_diffrn_reflns_limit_h_min -10
_diffrn_reflns_limit_k_max 9
_diffrn_reflns_limit_k_min -13
_diffrn_reflns_limit_l_max 15
_diffrn_reflns_limit_l_min -21
_diffrn_reflns_number 9018
_diffrn_reflns_theta_full 28.28
_diffrn_reflns_theta_max 28.28
_diffrn_reflns_theta_min 2.40
_diffrn_source 'sealed X-ray tube'
_diffrn_source_target Mo
_exptl_absorpt_coefficient_mu 0.763
_exptl_absorpt_correction_T_max 1.0
_exptl_absorpt_correction_T_min 0.756
_exptl_absorpt_correction_type multi-scan
_exptl_absorpt_process_details 'SADABS (G. Sheldrick, 1998)'
_exptl_crystal_colour reddish
_exptl_crystal_colour_modifier reddish
_exptl_crystal_density_diffrn 1.599
_exptl_crystal_density_method 'not measured'
_exptl_crystal_description block
_exptl_crystal_F_000 664
_exptl_crystal_size_max 0.36
_exptl_crystal_size_mid 0.3
_exptl_crystal_size_min 0.26
_refine_diff_density_max 0.360
_refine_diff_density_min -0.414
_refine_diff_density_rms 0.068
_refine_ls_extinction_method none
_refine_ls_goodness_of_fit_ref 1.040
_refine_ls_hydrogen_treatment mixed
_refine_ls_matrix_type full
_refine_ls_number_parameters 202
_refine_ls_number_reflns 3333
_refine_ls_number_restraints 0
_refine_ls_restrained_S_all 1.040
_refine_ls_R_factor_all 0.0463
_refine_ls_R_factor_gt 0.0328
_refine_ls_shift/su_max 0.000
_refine_ls_shift/su_mean 0.000
_refine_ls_structure_factor_coef Fsqd
_refine_ls_weighting_details 'calc w=1/[\s^2^(Fo^2^)+(0.0364P)^2^+0.6277P] where P=(Fo^2^+2Fc^2^)/3'
_refine_ls_weighting_scheme calc
_refine_ls_wR_factor_gt 0.0762
_refine_ls_wR_factor_ref 0.0813
_reflns_number_gt 2672
_reflns_number_total 3333
_reflns_threshold_expression >2sigma(I)
_cod_data_source_file c5nj02359a2.cif
_cod_data_source_block 120k
_cod_depositor_comments 'Adding full bibliography for 7055281--7055291.cif.'
_cod_database_code 7055286
_olex2_refinement_description
;
1. Others
 Fixed Uiso: H6A(0.024) H6B(0.024) H2(0.022) H3(0.024) H4(0.026) H5(0.023)
 H10(0.025) H11(0.023) H12(0.024) H13(0.023)
 Fixed X: Fe1(0.5) H2(0.7984) H3(1.0404) H4(1.103) H5(0.9099) H10(0.3617)
 H11(0.1134) H12(-0.011) H13(0.1264)
 Fixed Y: Fe1(0.5) H2(0.4435) H3(0.5486) H4(0.7524) H5(0.853) H10(1.2763)
 H11(1.2408) H12(1.0303) H13(0.859)
 Fixed Z: Fe1(0.5) H2(0.4003) H3(0.3795) H4(0.4462) H5(0.5272) H10(0.6919)
 H11(0.745) H12(0.7268) H13(0.6595)
;

loop_
_space_group_symop_id
_space_group_symop_operation_xyz
1 'x, y, z'
2 '-x+1/2, y+1/2, -z+1/2'
3 '-x, -y, -z'
4 'x-1/2, -y-1/2, z-1/2'

loop_
_atom_site_label
_atom_site_type_symbol
_atom_site_fract_x
_atom_site_fract_y
_atom_site_fract_z
_atom_site_U_iso_or_equiv
_atom_site_adp_type
_atom_site_occupancy
_atom_site_symmetry_multiplicity
_atom_site_calc_flag
_atom_site_refinement_flags
Fe1 Fe 0.5000 0.5000 0.5000 0.01286(10) Uani 1 2 d S
S1 S 0.26494(6) 0.71393(5) 0.26115(3) 0.02302(12) Uani 1 1 d .
N1 N 0.40049(17) 0.57052(15) 0.39710(9) 0.0164(3) Uani 1 1 d .
N2 N 0.71023(17) 0.58179(14) 0.47318(9) 0.0157(3) Uani 1 1 d .
N3 N 0.47670(17) 0.67828(15) 0.54840(9) 0.0157(3) Uani 1 1 d .
N4 N 0.35556(17) 0.74960(14) 0.58013(9) 0.0160(3) Uani 1 1 d .
N5 N 0.57105(17) 0.87656(14) 0.58014(9) 0.0162(3) Uani 1 1 d .
N6 N 0.68357(19) 0.98260(16) 0.59352(11) 0.0202(3) Uani 1 1 d .
H6A H 0.738(3) 0.965(2) 0.6436(14) 0.024 Uiso 1 1 d .
H6B H 0.626(3) 1.056(2) 0.6054(13) 0.024 Uiso 1 1 d .
N7 N 0.39279(18) 1.09518(14) 0.64631(10) 0.0186(3) Uani 1 1 d .
C1 C 0.3435(2) 0.62907(17) 0.34086(11) 0.0161(3) Uani 1 1 d .
C2 C 0.8207(2) 0.52747(17) 0.42618(11) 0.0179(4) Uani 1 1 d .
H2 H 0.7984 0.4435 0.4003 0.022 Uiso 1 1 calc R
C3 C 0.9660(2) 0.58925(19) 0.41403(12) 0.0203(4) Uani 1 1 d .
H3 H 1.0404 0.5486 0.3795 0.024 Uiso 1 1 calc R
C4 C 1.0024(2) 0.71050(19) 0.45243(12) 0.0214(4) Uani 1 1 d .
H4 H 1.1030 0.7524 0.4462 0.026 Uiso 1 1 calc R
C5 C 0.8888(2) 0.76967(18) 0.50023(11) 0.0191(4) Uani 1 1 d .
H5 H 0.9099 0.8530 0.5272 0.023 Uiso 1 1 calc R
C6 C 0.7439(2) 0.70416(17) 0.50763(11) 0.0162(3) Uani 1 1 d .
C7 C 0.6056(2) 0.75513(17) 0.54741(11) 0.0161(4) Uani 1 1 d .
C8 C 0.4141(2) 0.86885(17) 0.59974(11) 0.0162(3) Uani 1 1 d .
C9 C 0.3226(2) 0.97441(17) 0.63898(11) 0.0168(4) Uani 1 1 d .
C10 C 0.3135(2) 1.19036(18) 0.68539(11) 0.0206(4) Uani 1 1 d .
H10 H 0.3617 1.2763 0.6919 0.025 Uiso 1 1 calc R
C11 C 0.1647(2) 1.17046(18) 0.71697(11) 0.0193(4) Uani 1 1 d .
H11 H 0.1134 1.2408 0.7450 0.023 Uiso 1 1 calc R
C12 C 0.0920(2) 1.04621(19) 0.70691(11) 0.0199(4) Uani 1 1 d .
H12 H -0.0110 1.0303 0.7268 0.024 Uiso 1 1 calc R
C13 C 0.1726(2) 0.94552(18) 0.66723(11) 0.0190(4) Uani 1 1 d .
H13 H 0.1264 0.8590 0.6595 0.023 Uiso 1 1 calc R

loop_
_atom_site_aniso_label
_atom_site_aniso_U_11
_atom_site_aniso_U_22
_atom_site_aniso_U_33
_atom_site_aniso_U_23
_atom_site_aniso_U_13
_atom_site_aniso_U_12
Fe1 0.01056(17) 0.01256(17) 0.01554(18) -0.00006(13) 0.00146(12) -0.00033(13)
S1 0.0215(2) 0.0257(2) 0.0214(2) 0.00319(19) -0.00279(18) 0.00508(19)
N1 0.0127(7) 0.0169(7) 0.0198(8) -0.0013(6) 0.0023(6) -0.0005(6)
N2 0.0143(7) 0.0155(7) 0.0171(7) 0.0030(6) 0.0000(6) 0.0007(6)
N3 0.0133(7) 0.0165(7) 0.0174(7) -0.0001(6) 0.0019(6) 0.0009(6)
N4 0.0148(7) 0.0138(7) 0.0195(7) -0.0016(6) 0.0024(6) 0.0017(5)
N5 0.0144(7) 0.0151(7) 0.0189(7) -0.0007(6) -0.0001(6) -0.0022(6)
N6 0.0174(8) 0.0163(8) 0.0268(9) -0.0035(6) 0.0007(6) -0.0050(6)
N7 0.0182(8) 0.0167(7) 0.0210(8) -0.0010(6) 0.0007(6) -0.0004(6)
C1 0.0105(8) 0.0171(8) 0.0211(9) -0.0045(7) 0.0034(7) -0.0009(7)
C2 0.0159(9) 0.0158(8) 0.0221(9) 0.0027(7) 0.0014(7) 0.0016(7)
C3 0.0156(9) 0.0223(9) 0.0234(9) 0.0040(7) 0.0040(7) 0.0027(7)
C4 0.0139(9) 0.0234(10) 0.0269(10) 0.0040(8) 0.0015(7) -0.0026(7)
C5 0.0149(8) 0.0194(9) 0.0227(9) 0.0005(7) -0.0011(7) -0.0026(7)
C6 0.0151(8) 0.0168(8) 0.0166(8) 0.0023(7) -0.0012(7) 0.0000(7)
C7 0.0151(9) 0.0155(8) 0.0175(8) 0.0003(7) -0.0013(7) -0.0011(7)
C8 0.0156(8) 0.0172(8) 0.0159(8) 0.0016(7) 0.0005(7) -0.0007(7)
C9 0.0169(9) 0.0160(9) 0.0173(9) 0.0010(6) -0.0006(7) 0.0013(7)
C10 0.0214(9) 0.0174(9) 0.0229(9) -0.0035(7) 0.0008(7) -0.0012(7)
C11 0.0212(9) 0.0200(9) 0.0167(9) -0.0031(7) 0.0017(7) 0.0020(7)
C12 0.0178(9) 0.0228(9) 0.0195(9) 0.0018(7) 0.0035(7) 0.0003(7)
C13 0.0202(9) 0.0152(8) 0.0214(9) 0.0020(7) 0.0001(7) -0.0010(7)

loop_
_atom_type_symbol
_atom_type_description
_atom_type_scat_dispersion_real
_atom_type_scat_dispersion_imag
_atom_type_scat_source
C C 0.0033 0.0016 'International Tables Vol C Tables 4.2.6.8 and 6.1.1.4'
H H 0.0000 0.0000 'International Tables Vol C Tables 4.2.6.8 and 6.1.1.4'
N N 0.0061 0.0033 'International Tables Vol C Tables 4.2.6.8 and 6.1.1.4'
S S 0.1246 0.1234 'International Tables Vol C Tables 4.2.6.8 and 6.1.1.4'
Fe Fe 0.3463 0.8444 'International Tables Vol C Tables 4.2.6.8 and 6.1.1.4'

loop_
_geom_angle_atom_site_label_1
_geom_angle_atom_site_label_2
_geom_angle_atom_site_label_3
_geom_angle
_geom_angle_site_symmetry_1
_geom_angle_site_symmetry_3
N1 Fe1 N1 179.999(1) . 3_666
N1 Fe1 N2 89.60(6) . 3_666
N1 Fe1 N2 89.60(6) 3_666 .
N1 Fe1 N2 90.40(6) 3_666 3_666
N1 Fe1 N2 90.40(6) . .
N1 Fe1 N3 91.80(6) 3_666 .
N1 Fe1 N3 88.20(6) . .
N1 Fe1 N3 88.19(6) 3_666 3_666
N1 Fe1 N3 91.81(6) . 3_666
N2 Fe1 N2 180.0 3_666 .
N3 Fe1 N2 79.96(6) . .
N3 Fe1 N2 100.04(6) 3_666 .
N3 Fe1 N2 100.04(6) . 3_666
N3 Fe1 N2 79.96(6) 3_666 3_666
N3 Fe1 N3 180.0 . 3_666
C1 N1 Fe1 170.90(14) . .
C2 N2 Fe1 126.68(12) . .
C2 N2 C6 117.33(15) . .
C6 N2 Fe1 115.98(11) . .
N4 N3 Fe1 135.89(11) . .
C7 N3 Fe1 114.94(12) . .
C7 N3 N4 109.06(14) . .
C8 N4 N3 106.69(14) . .
C7 N5 N6 124.57(15) . .
C7 N5 C8 105.52(14) . .
C8 N5 N6 129.83(15) . .
N5 N6 H6A 106.4(14) . .
N5 N6 H6B 106.3(14) . .
H6A N6 H6B 102.4(19) . .
C10 N7 C9 116.88(16) . .
N1 C1 S1 179.10(17) . .
N2 C2 H2 118.7 . .
N2 C2 C3 122.52(17) . .
C3 C2 H2 118.7 . .
C2 C3 H3 120.1 . .
C4 C3 C2 119.76(17) . .
C4 C3 H3 120.1 . .
C3 C4 H4 120.6 . .
C3 C4 C5 118.72(17) . .
C5 C4 H4 120.6 . .
C4 C5 H5 120.8 . .
C6 C5 C4 118.41(17) . .
C6 C5 H5 120.8 . .
N2 C6 C5 123.15(16) . .
N2 C6 C7 110.11(15) . .
C5 C6 C7 126.66(16) . .
N3 C7 N5 108.65(15) . .
N3 C7 C6 118.31(15) . .
N5 C7 C6 132.75(16) . .
N4 C8 N5 110.07(15) . .
N4 C8 C9 123.76(16) . .
N5 C8 C9 126.15(16) . .
N7 C9 C8 116.47(16) . .
N7 C9 C13 123.75(17) . .
C13 C9 C8 119.77(16) . .
N7 C10 H10 118.2 . .
N7 C10 C11 123.55(17) . .
C11 C10 H10 118.2 . .
C10 C11 H11 120.6 . .
C12 C11 C10 118.80(17) . .
C12 C11 H11 120.6 . .
C11 C12 H12 120.7 . .
C11 C12 C13 118.70(18) . .
C13 C12 H12 120.7 . .
C9 C13 H13 120.9 . .
C12 C13 C9 118.28(17) . .
C12 C13 H13 120.9 . .

loop_
_geom_bond_atom_site_label_1
_geom_bond_atom_site_label_2
_geom_bond_distance
_geom_bond_site_symmetry_2
Fe1 N1 1.9529(15) 3_666
Fe1 N1 1.9528(15) .
Fe1 N2 2.0067(15) 3_666
Fe1 N2 2.0067(15) .
Fe1 N3 1.9550(15) 3_666
Fe1 N3 1.9550(15) .
S1 C1 1.6496(19) .
N1 C1 1.162(2) .
N2 C2 1.343(2) .
N2 C6 1.363(2) .
N3 N4 1.361(2) .
N3 C7 1.323(2) .
N4 C8 1.317(2) .
N5 N6 1.423(2) .
N5 C7 1.358(2) .
N5 C8 1.369(2) .
N6 H6A 0.93(2) .
N6 H6B 0.91(2) .
N7 C9 1.341(2) .
N7 C10 1.336(2) .
C2 H2 0.9500 .
C2 C3 1.386(3) .
C3 H3 0.9500 .
C3 C4 1.385(3) .
C4 H4 0.9500 .
C4 C5 1.389(3) .
C5 H5 0.9500 .
C5 C6 1.388(2) .
C6 C7 1.446(2) .
C8 C9 1.465(2) .
C9 C13 1.389(3) .
C10 H10 0.9500 .
C10 C11 1.385(3) .
C11 H11 0.9500 .
C11 C12 1.384(3) .
C12 H12 0.9500 .
C12 C13 1.386(3) .
C13 H13 0.9500 .

loop_
_geom_hbond_atom_site_label_D
_geom_hbond_atom_site_label_H
_geom_hbond_atom_site_label_A
_geom_hbond_distance_DH
_geom_hbond_distance_HA
_geom_hbond_distance_DA
_geom_hbond_angle_DHA
_geom_hbond_site_symmetry_A
N6 H6A S1 0.93(2) 2.61(2) 3.3862(18) 142.1(18) 4_676
N6 H6B N7 0.91(2) 2.13(2) 2.851(2) 136.1(19) .
